data_7010793
loop_
_publ_author_name
'Alan Hazell'
'Christine J. McKenzie'
'Lars Preuss Nielsen'
'Siegfried Schindler'
'Markus Weitzer'

_publ_section_title
;
 Mononuclear non-heme iron(III) peroxide complexes: syntheses,
 characterisation, mass spectrometric and kinetic studies
;
_journal_issue 3
_journal_name_full 'J. Chem. Soc., Dalton Trans.'
_journal_page_first 310
_journal_page_last 317
_journal_paper_doi 10.1039/b103844n
_journal_year 2002
_chemical_formula_sum 'C25 H34 Cl F6 Fe N5 O0.5 P'
_chemical_formula_weight 648.870
_chemical_name_common '[Fetpenol](PF6).0.5CH3CH2OCH2CH3'
_chemical_name_systematic
;                                  
[Fetpenol](PF6).0.5CH3CH2OCH2CH3                   
;
_space_group_IT_number 2
_symmetry_cell_setting triclinic
_symmetry_space_group_name_Hall '-P 1'
_symmetry_space_group_name_H-M 'P -1'
_atom_type_scat_source IntTabIV
_cell_angle_alpha 100.215(1)
_cell_angle_beta 96.395(1)
_cell_angle_gamma 94.920(1)
_cell_formula_units_Z 2
_cell_length_a 8.7288(4)
_cell_length_b 12.3068(6)
_cell_length_c 13.5844(6)
_cell_measurement_reflns_used 8127
_cell_measurement_temperature 123
_cell_measurement_theta_max 29.7
_cell_measurement_theta_min 2.5
_cell_volume 1418.89(11)
_computing_cell_refinement 'SAINT (Siemens, 1995)'
_computing_data_collection 'SMART (Siemens, 1995)'
_computing_data_reduction 'SAINT (Siemens, 1995)'
_computing_molecular_graphics
;                                  
ORTEP-III (Burnett & Johnson, 1996), KRYSTAL                    
;
_computing_publication_material KRYSTAL
_computing_structure_refinement 'modified ORFLS(1962), KRYSTAL'
_computing_structure_solution
;                                  
SIR97 (Cascarano et al., 1996) KRYSTAL                           
;
_diffrn_ambient_temperature 123
_diffrn_measurement_device 'Siemens SMART CCD diffractometer'
_diffrn_measurement_method
;
\w rotation scans with narrow frames
;
_diffrn_radiation_monochromator graphite
_diffrn_radiation_source 'x-ray tube'
_diffrn_radiation_type 'Mo K\a'
_diffrn_radiation_wavelength 0.71073
_diffrn_reflns_av_R_equivalents 0.025
_diffrn_reflns_limit_h_max 7
_diffrn_reflns_limit_h_min -12
_diffrn_reflns_limit_k_max 16
_diffrn_reflns_limit_k_min -16
_diffrn_reflns_limit_l_max 18
_diffrn_reflns_limit_l_min -18
_diffrn_reflns_number 10123
_diffrn_reflns_reduction_process 10123
_diffrn_reflns_theta_max 29.7
_diffrn_reflns_theta_min 2.5
_diffrn_standards_decay_% 0
_exptl_absorpt_coefficient_mu 0.745
_exptl_absorpt_correction_T_max 0.916
_exptl_absorpt_correction_T_min 0.711
_exptl_absorpt_correction_type integration
_exptl_absorpt_process_details XPREP,1995
_exptl_crystal_colour yellow
_exptl_crystal_density_diffrn 1.519
_exptl_crystal_density_meas ?
_exptl_crystal_density_method .
_exptl_crystal_description plate
_exptl_crystal_F_000 670
_exptl_crystal_size_max 0.50
_exptl_crystal_size_mid 0.24
_exptl_crystal_size_min 0.14
_refine_diff_density_max 0.47(6)
_refine_diff_density_min -0.39(6)
_refine_ls_goodness_of_fit_ref 1.029
_refine_ls_hydrogen_treatment constr
_refine_ls_matrix_type full
_refine_ls_number_constraints 0
_refine_ls_number_parameters 379
_refine_ls_number_reflns 5945
_refine_ls_number_restraints 0
_refine_ls_R_factor_gt 0.029
_refine_ls_shift/su_max 0.0006
_refine_ls_shift/su_mean 0.00004
_refine_ls_structure_factor_coef F
_refine_ls_weighting_details
;                                  
w = 1/{[\s~cs~(F^2^)+B +(1+A)F^2^]^1/2^-|F|}^2^                          
A = 0.03, B = 0.20
;
_refine_ls_weighting_scheme calc
_refine_ls_wR_factor_ref 0.038
_reflns_number_gt 5945
_reflns_number_total 6520
_reflns_threshold_expression I>2\s(I)
_cod_data_source_file b103844n.txt
_cod_data_source_block Fetpenpr
_cod_depositor_comments
;
The following automatic conversions were performed:

'_atom_site_thermal_displace_type' tag value 'Uij' was replaced with
'Uani' value 42 times.

Automatic conversion script
Id: cif_fix_values 1646 2011-03-28 12:23:43Z adriana 
;
_cod_original_cell_volume 1418.9(1)
_cod_database_code 7010793

loop_
_symmetry_equiv_pos_as_xyz
+x,+y,+z
-x,-y,-z

loop_
_atom_site_aniso_label
_atom_site_aniso_U_11
_atom_site_aniso_U_22
_atom_site_aniso_U_33
_atom_site_aniso_U_12
_atom_site_aniso_U_13
_atom_site_aniso_U_23
Fe 0.0115(1) 0.0146(1) 0.0143(1) 0.0020(1) 0.0025(1) 0.0046(1)
Cl 0.0140(2) 0.0229(2) 0.0200(2) 0.0036(1) 0.0060(1) 0.0063(1)
N1 0.0155(6) 0.0175(6) 0.0169(6) 0.0031(5) 0.0040(5) 0.0036(5)
C2 0.0135(6) 0.0234(7) 0.0219(7) 0.0036(6) 0.0042(6) 0.0048(6)
C3 0.0125(6) 0.0200(7) 0.0215(7) 0.0007(5) 0.0023(5) 0.0046(6)
N4 0.0138(5) 0.0152(6) 0.0171(6) 0.0009(4) 0.0020(5) 0.0036(5)
N11 0.0165(6) 0.0243(6) 0.0165(6) 0.0030(5) 0.0013(5) 0.0054(5)
C12 0.0180(7) 0.0346(9) 0.0205(7) 0.0024(6) 0.0012(6) 0.0061(6)
C13 0.0199(8) 0.0384(9) 0.0246(8) 0.0016(7) -0.0031(6) 0.0065(7)
C14 0.0315(9) 0.0380(10) 0.0180(7) 0.0009(7) -0.0036(7) 0.0031(7)
C15 0.0284(8) 0.0316(9) 0.0183(7) 0.0022(7) 0.0043(6) 0.0014(6)
C16 0.0201(7) 0.0204(7) 0.0178(7) 0.0029(6) 0.0027(6) 0.0029(6)
C17 0.0200(7) 0.0226(7) 0.0185(7) 0.0029(6) 0.0048(6) -0.0001(6)
N21 0.0159(6) 0.0169(6) 0.0209(6) 0.0032(5) 0.0036(5) 0.0065(5)
C22 0.0196(7) 0.0202(7) 0.0252(8) 0.0039(6) 0.0058(6) 0.0046(6)
C23 0.0228(8) 0.0184(7) 0.0348(9) 0.0041(6) 0.0053(7) 0.0002(6)
C24 0.0251(8) 0.0161(7) 0.0428(10) 0.0006(6) 0.0052(7) 0.0066(7)
C25 0.0202(7) 0.0211(7) 0.0319(8) 0.0010(6) 0.0063(6) 0.0118(6)
C26 0.0149(6) 0.0191(7) 0.0211(7) 0.0025(5) 0.0015(5) 0.0071(6)
C27 0.0236(7) 0.0216(7) 0.0197(7) 0.0023(6) 0.0072(6) 0.0088(6)
N31 0.0167(6) 0.0157(6) 0.0160(6) 0.0024(5) 0.0027(5) 0.0036(5)
C32 0.0203(7) 0.0169(7) 0.0186(7) 0.0011(6) 0.0022(6) 0.0017(5)
C33 0.0274(8) 0.0156(7) 0.0267(8) -0.0020(6) 0.0083(7) 0.0021(6)
C34 0.0373(9) 0.0149(7) 0.0216(7) 0.0056(6) 0.0107(7) 0.0059(6)
C35 0.0276(8) 0.0168(7) 0.0172(7) 0.0082(6) 0.0038(6) 0.0050(5)
C36 0.0178(7) 0.0150(6) 0.0159(6) 0.0043(5) 0.0037(5) 0.0016(5)
C37 0.0153(6) 0.0194(7) 0.0202(7) 0.0050(5) 0.0002(5) 0.0052(6)
C41 0.0179(7) 0.0185(7) 0.0175(7) 0.0011(5) -0.0001(6) 0.0013(5)
C42 0.0196(7) 0.0270(8) 0.0194(7) 0.0005(6) 0.0027(6) 0.0033(6)
C43 0.0237(8) 0.0385(10) 0.0224(8) 0.0017(7) 0.0039(6) -0.0012(7)
P 0.0169(2) 0.0199(2) 0.0156(2) 0.0006(1) 0.0019(1) 0.0043(1)
F1 0.0314(5) 0.0297(5) 0.0326(6) -0.0075(4) -0.0031(4) 0.0000(4)
F2 0.0240(5) 0.0458(7) 0.0358(6) 0.0136(5) 0.0001(4) 0.0014(5)
F3 0.0356(6) 0.0492(7) 0.0237(5) -0.0072(5) -0.0004(4) 0.0183(5)
F4 0.0474(7) 0.0246(5) 0.0309(6) -0.0085(5) -0.0070(5) 0.0020(4)
F5 0.0305(6) 0.0480(7) 0.0479(7) 0.0191(5) 0.0095(5) 0.0076(6)
F6 0.0490(7) 0.0398(6) 0.0234(5) -0.0030(5) 0.0081(5) 0.0142(4)
O44 0.058(2) 0.071(2) 0.044(2) -0.005(2) 0.003(2) 0.010(2)
C45 0.085(5) 0.110(6) 0.050(3) 0.000(4) 0.005(3) 0.029(4)
C46 0.061(3) 0.081(4) 0.057(3) 0.018(3) 0.003(3) 0.011(3)
C47 0.075(4) 0.131(7) 0.097(5) 0.050(4) 0.029(4) 0.080(5)
C48 0.096(5) 0.074(4) 0.059(4) 0.010(4) 0.016(4) 0.012(3)

loop_
_atom_site_label
_atom_site_fract_x
_atom_site_fract_y
_atom_site_fract_z
_atom_site_U_iso_or_equiv
_atom_site_thermal_displace_type
_atom_site_occupancy
Fe 0.64960(2) 0.25508(2) 0.29988(2) 0.0131(1) Uani 1.0
Cl 0.41725(4) 0.27849(3) 0.37284(3) 0.0183(2) Uani 1.0
N1 0.8329(1) 0.2704(1) 0.1928(1) 0.0164(6) Uani 1.0
C2 0.9886(2) 0.2670(1) 0.2475(1) 0.0193(7) Uani 1.0
C3 1.0013(2) 0.3275(1) 0.3561(1) 0.0179(7) Uani 1.0
N4 0.8792(1) 0.2797(1) 0.4094(1) 0.0153(6) Uani 1.0
N11 0.5302(1) 0.1822(1) 0.1476(1) 0.0189(6) Uani 1.0
C12 0.3750(2) 0.1643(1) 0.1223(1) 0.0244(8) Uani 1.0
C13 0.3056(2) 0.1324(2) 0.0237(1) 0.0281(9) Uani 1.0
C14 0.3987(2) 0.1199(2) -0.0528(1) 0.0302(9) Uani 1.0
C15 0.5584(2) 0.1355(1) -0.0277(1) 0.0265(8) Uani 1.0
C16 0.6201(2) 0.1646(1) 0.0730(1) 0.0195(7) Uani 1.0
C17 0.7926(2) 0.1767(1) 0.1066(1) 0.0207(7) Uani 1.0
N21 0.6833(1) 0.4340(1) 0.2985(1) 0.0174(6) Uani 1.0
C22 0.6317(2) 0.5127(1) 0.3646(1) 0.0213(8) Uani 1.0
C23 0.6637(2) 0.6252(1) 0.3666(1) 0.0257(8) Uani 1.0
C24 0.7528(2) 0.6585(1) 0.2969(1) 0.0279(9) Uani 1.0
C25 0.8085(2) 0.5783(1) 0.2287(1) 0.0234(8) Uani 1.0
C26 0.7715(2) 0.4669(1) 0.2317(1) 0.0180(7) Uani 1.0
C27 0.8206(2) 0.3759(1) 0.1560(1) 0.0207(7) Uani 1.0
N31 0.6665(1) 0.0926(1) 0.3397(1) 0.0160(6) Uani 1.0
C32 0.5454(2) 0.0129(1) 0.3174(1) 0.0189(7) Uani 1.0
C33 0.5305(2) -0.0746(1) 0.3684(1) 0.0234(8) Uani 1.0
C34 0.6430(2) -0.0788(1) 0.4477(1) 0.0236(8) Uani 1.0
C35 0.7691(2) 0.0019(1) 0.4705(1) 0.0199(7) Uani 1.0
C36 0.7782(2) 0.0851(1) 0.4138(1) 0.0162(7) Uani 1.0
C37 0.9181(2) 0.1698(1) 0.4304(1) 0.0181(7) Uani 1.0
C41 0.8740(2) 0.3572(1) 0.5064(1) 0.0185(7) Uani 1.0
C42 0.7555(2) 0.3181(1) 0.5702(1) 0.0222(8) Uani 1.0
C43 0.7565(2) 0.4022(2) 0.6672(1) 0.0291(9) Uani 1.0
P 1.05638(4) -0.10082(3) 0.21160(3) 0.0174(2) Uani 1.0
F1 1.15516(12) 0.00869(9) 0.27803(8) 0.0332(6) Uani 1.0
F2 0.90213(12) -0.03993(10) 0.21987(9) 0.0357(6) Uani 1.0
F3 1.03128(13) -0.14628(10) 0.31258(8) 0.0358(6) Uani 1.0
F4 0.95647(14) -0.20927(9) 0.14580(8) 0.0363(6) Uani 1.0
F5 1.21130(13) -0.16019(10) 0.20484(10) 0.0411(7) Uani 1.0
F6 1.08017(14) -0.05461(10) 0.11112(8) 0.0366(6) Uani 1.0
O44 0.5493(4) 0.4899(3) 0.0204(3) 0.059(2) Uani 0.50
C45 0.7553(10) 0.5386(7) -0.0648(5) 0.081(5) Uani 0.50
C46 0.5892(7) 0.4753(6) -0.0788(5) 0.066(4) Uani 0.50
C47 0.3952(8) 0.4264(8) 0.0152(6) 0.090(6) Uani 0.50
C48 0.3353(10) 0.4384(6) 0.1012(5) 0.076(5) Uani 0.50
H2a 1.0647 0.3013 0.2147 0.023 Uiso 1.0
H2b 1.0063 0.1917 0.2467 0.023 Uiso 1.0
H3a 0.9894 0.4037 0.3569 0.022 Uiso 1.0
H3b 1.1004 0.3211 0.3899 0.022 Uiso 1.0
H12 0.3108 0.1739 0.1746 0.029 Uiso 1.0
H13 0.1959 0.1193 0.0086 0.034 Uiso 1.0
H14 0.3538 0.1010 -0.1214 0.036 Uiso 1.0
H15 0.6247 0.1264 -0.0788 0.032 Uiso 1.0
H17a 0.8210 0.1102 0.1265 0.025 Uiso 1.0
H17b 0.8467 0.1907 0.0524 0.025 Uiso 1.0
H22 0.5703 0.4900 0.4124 0.026 Uiso 1.0
H23 0.6255 0.6785 0.4148 0.031 Uiso 1.0
H24 0.7755 0.7351 0.2957 0.034 Uiso 1.0
H25 0.8710 0.5992 0.1808 0.028 Uiso 1.0
H27a 0.7466 0.3622 0.0972 0.025 Uiso 1.0
H27b 0.9190 0.4005 0.1394 0.025 Uiso 1.0
H32 0.4667 0.0169 0.2642 0.023 Uiso 1.0
H33 0.4451 -0.1305 0.3495 0.028 Uiso 1.0
H34 0.6339 -0.1362 0.4858 0.028 Uiso 1.0
H35 0.8482 0.0003 0.5241 0.024 Uiso 1.0
H37a 0.9637 0.1794 0.4987 0.022 Uiso 1.0
H37b 0.9903 0.1430 0.3871 0.022 Uiso 1.0
H41a 0.8496 0.4267 0.4914 0.022 Uiso 1.0
H41b 0.9737 0.3663 0.5448 0.022 Uiso 1.0
H42a 0.7797 0.2492 0.5867 0.027 Uiso 1.0
H42b 0.6552 0.3087 0.5326 0.027 Uiso 1.0
H43a 0.6825 0.3778 0.7071 0.035 Uiso 1.0
H43b 0.7323 0.4712 0.6507 0.035 Uiso 1.0
H43c 0.8568 0.4116 0.7048 0.035 Uiso 1.0
H45a 0.7822 0.5288 -0.1314 0.097 Uiso 0.50
H45b 0.8255 0.5070 -0.0222 0.097 Uiso 0.50
H45c 0.7543 0.6150 -0.0373 0.097 Uiso 0.50
H46a 0.5190 0.5068 -0.1214 0.080 Uiso 0.50
H46b 0.5902 0.3988 -0.1062 0.080 Uiso 0.50
H47a 0.4055 0.3498 -0.0060 0.108 Uiso 0.50
H47b 0.3254 0.4502 -0.0334 0.108 Uiso 0.50
H48a 0.2367 0.3977 0.0978 0.091 Uiso 0.50
H48b 0.3250 0.5149 0.1224 0.091 Uiso 0.50
H48c 0.4051 0.4145 0.1498 0.091 Uiso 0.50

loop_
_geom_angle_atom_site_label_1
_geom_angle_atom_site_label_2
_geom_angle_atom_site_label_3
_geom_angle
_geom_angle_publ_flag
Cl Fe N1 159.52(3) yes
Cl Fe N4 117.15(3) yes
Cl Fe N11 94.55(4) yes
Cl Fe N21 90.31(3) yes
Cl Fe N31 92.89(3) yes
N1 Fe N4 77.95(4) yes
N1 Fe N11 74.55(5) yes
N1 Fe N21 75.95(5) yes
N1 Fe N31 104.65(5) yes
N4 Fe N11 146.49(5) yes
N4 Fe N21 87.58(4) yes
N4 Fe N31 76.38(4) yes
N11 Fe N21 103.72(5) yes
N11 Fe N31 92.37(5) yes
N21 Fe N31 163.30(5) yes
Fe N1 C2 109.27(9) yes
Fe N1 C17 106.77(9) yes
Fe N1 C27 107.96(9) yes
Fe N4 C3 106.34(8) yes
Fe N4 C37 109.26(8) yes
Fe N4 C41 113.59(9) yes
Fe N11 C12 125.0(1) yes
Fe N11 C16 116.7(1) yes
Fe N21 C22 124.3(1) yes
Fe N21 C26 117.5(1) yes
Fe N31 C32 121.4(1) yes
Fe N31 C36 117.15(9) yes
C17 N1 C27 109.0(1) no
C2 N1 C17 111.9(1) no
C2 N1 C27 111.8(1) no
N1 C2 C3 111.0(1) no
C2 C3 N4 111.0(1) no
C37 N4 C41 109.6(1) no
C3 N4 C37 109.6(1) no
C3 N4 C41 108.4(1) no
C12 N11 C16 118.0(1) no
N11 C12 C13 122.8(2) no
C12 C13 C14 118.8(2) no
C13 C14 C15 119.0(2) no
C14 C15 C16 119.0(2) no
N11 C16 C15 122.3(1) no
N11 C16 C17 115.6(1) no
C15 C16 C17 122.1(1) no
N1 C17 C16 109.5(1) no
C22 N21 C26 118.1(1) no
N21 C22 C23 123.2(1) no
C22 C23 C24 118.5(2) no
C23 C24 C25 119.0(1) no
C24 C25 C26 119.0(1) no
N21 C26 C25 122.2(1) no
N21 C26 C27 116.2(1) no
C25 C26 C27 121.5(1) no
N1 C27 C26 113.6(1) no
C32 N31 C36 118.0(1) no
N31 C32 C33 122.9(1) no
C32 C33 C34 118.6(1) no
C33 C34 C35 119.0(1) no
C34 C35 C36 119.0(1) no
N31 C36 C35 122.4(1) no
N31 C36 C37 116.4(1) no
C35 C36 C37 121.1(1) no
N4 C37 C36 112.7(1) no
N4 C41 C42 114.3(1) no
C41 C42 C43 111.0(1) no
F4 P F5 90.76(7) no
F4 P F6 89.97(6) no
F3 P F4 90.17(6) no
F2 P F4 90.05(6) no
F1 P F4 179.4(2) no
F5 P F6 90.50(7) no
F3 P F5 90.05(7) no
F2 P F5 179.1(1) no
F1 P F5 89.82(7) no
F3 P F6 179.4(2) no
F2 P F6 89.82(6) no
F1 P F6 90.16(6) no
F2 P F3 89.63(6) no
F1 P F3 89.70(6) no
F1 P F2 89.37(6) no
C46 O44 C47 107.1(5) no
O44 C46 C45 103.4(5) no
O44 C47 C48 114.7(8) no
N1 C2 H2a 109.1 no
C3 C2 H2a 109.1 no
N1 C2 H2b 109.1 no
C3 C2 H2b 109.1 no
H3a C3 H3b 109.5 no
N4 C3 H3a 109.1 no
C2 C3 H3a 109.1 no
N4 C3 H3b 109.1 no
C2 C3 H3b 109.1 no
N11 C12 H12 118.6 no
C13 C12 H12 118.6 no
C12 C13 H13 120.6 no
C14 C13 H13 120.6 no
C13 C14 H14 120.5 no
C15 C14 H14 120.5 no
C16 C15 H15 120.5 no
C14 C15 H15 120.5 no
H17a C17 H17b 109.5 no
N1 C17 H17a 109.5 no
C16 C17 H17a 109.5 no
N1 C17 H17b 109.5 no
C16 C17 H17b 109.5 no
N21 C22 H22 118.4 no
C23 C22 H22 118.4 no
C22 C23 H23 120.7 no
C24 C23 H23 120.7 no
C23 C24 H24 120.5 no
C25 C24 H24 120.5 no
C24 C25 H25 120.5 no
C26 C25 H25 120.5 no
H27a C27 H27b 109.5 no
N1 C27 H27a 108.4 no
C26 C27 H27a 108.4 no
N1 C27 H27b 108.4 no
C26 C27 H27b 108.4 no
N31 C32 H32 118.6 no
C33 C32 H32 118.6 no
C32 C33 H33 120.7 no
C34 C33 H33 120.7 no
C33 C34 H34 120.5 no
C35 C34 H34 120.5 no
C34 C35 H35 120.5 no
C36 C35 H35 120.5 no
H37a C37 H37b 109.5 no
N4 C37 H37a 108.6 no
C36 C37 H37a 108.6 no
N4 C37 H37b 108.6 no
C36 C37 H37b 108.6 no
H41a C41 H41b 109.5 no
N4 C41 H41a 108.2 no
C42 C41 H41a 108.2 no
N4 C41 H41b 108.2 no
C42 C41 H41b 108.2 no
H42a C42 H42b 109.5 no
C41 C42 H42a 109.1 no
C43 C42 H42a 109.1 no
C41 C42 H42b 109.1 no
C43 C42 H42b 109.1 no
H43a C43 H43b 109.1 no
H43a C43 H43c 109.1 no
C42 C43 H43a 111.0 no
H43b C43 H43c 109.5 no
C42 C43 H43b 109.1 no
C42 C43 H43c 109.1 no
H45a C45 H45b 111.0 no
H45a C45 H45c 111.0 no
C46 C45 H45a 103.4 no
H45b C45 H45c 109.5 no
C46 C45 H45b 111.0 no
C46 C45 H45c 111.0 no
H46a C46 H46b 109.5 no
O44 C46 H46a 111.0 no
C45 C46 H46a 111.0 no
O44 C46 H46b 111.0 no
C45 C46 H46b 111.0 no
H47a C47 H47b 109.5 no
C48 C47 H47a 108.1 no
O44 C47 H47a 108.1 no
C48 C47 H47b 108.1 no
O44 C47 H47b 108.1 no
H48a C48 H48b 108.1 no
H48a C48 H48c 108.1 no
C47 C48 H48a 114.7 no
H48b C48 H48c 109.5 no
C47 C48 H48b 108.1 no
C47 C48 H48c 108.1 no

loop_
_geom_bond_atom_site_label_1
_geom_bond_atom_site_label_2
_geom_bond_distance
_geom_bond_publ_flag
Fe N1 2.297(1) yes
Fe N4 2.323(1) yes
Fe Cl 2.3717(4) yes
Fe N11 2.207(1) yes
Fe N21 2.201(1) yes
Fe N31 2.175(1) yes
N1 C17 1.478(2) no
N1 C27 1.480(2) no
N1 C2 1.482(2) no
C2 C3 1.518(2) no
C3 N4 1.491(2) no
N4 C37 1.489(2) no
N4 C41 1.491(2) no
N11 C16 1.347(2) no
N11 C12 1.349(2) no
C12 C13 1.382(2) no
C13 C14 1.384(2) no
C14 C15 1.387(2) no
C15 C16 1.385(2) no
C16 C17 1.510(2) no
N21 C22 1.343(2) no
N21 C26 1.346(2) no
C22 C23 1.384(2) no
C23 C24 1.385(2) no
C24 C25 1.388(2) no
C25 C26 1.390(2) no
C26 C27 1.505(2) no
N31 C36 1.342(2) no
N31 C32 1.348(2) no
C32 C33 1.384(2) no
C33 C34 1.385(2) no
C34 C35 1.386(2) no
C35 C36 1.388(2) no
C36 C37 1.506(2) no
C41 C42 1.521(2) no
C42 C43 1.524(2) no
P F4 1.595(1) no
P F5 1.595(1) no
P F6 1.596(1) no
P F3 1.600(1) no
P F2 1.601(1) no
P F1 1.603(1) no
O44 C46 1.414(7) no
O44 C47 1.484(9) no
C45 C46 1.561(10) no
C47 C48 1.322(10) no
C2 H2a 0.950 no
C2 H2b 0.950 no
C3 H3a 0.950 no
C3 H3b 0.950 no
C12 H12 0.950 no
C13 H13 0.950 no
C14 H14 0.950 no
C15 H15 0.950 no
C17 H17a 0.950 no
C17 H17b 0.950 no
C22 H22 0.950 no
C23 H23 0.950 no
C24 H24 0.950 no
C25 H25 0.950 no
C27 H27a 0.950 no
C27 H27b 0.950 no
C32 H32 0.950 no
C33 H33 0.950 no
C34 H34 0.950 no
C35 H35 0.950 no
C37 H37a 0.950 no
C37 H37b 0.950 no
C41 H41a 0.950 no
C41 H41b 0.950 no
C42 H42a 0.950 no
C42 H42b 0.950 no
C43 H43a 0.950 no
C43 H43b 0.950 no
C43 H43c 0.950 no
C45 H45a 0.950 no
C45 H45b 0.950 no
C45 H45c 0.950 no
C46 H46a 0.950 no
C46 H46b 0.950 no
C47 H47a 0.950 no
C47 H47b 0.950 no
C48 H48a 0.950 no
C48 H48b 0.950 no
C48 H48c 0.950 no

loop_
_geom_torsion_atom_site_label_1
_geom_torsion_atom_site_label_2
_geom_torsion_atom_site_label_3
_geom_torsion_atom_site_label_4
_geom_torsion
_geom_torsion_publ_flag
Fe N1 C2 C3 -37.2(1) no
N1 C2 C3 N4 57.2(2) no
C2 C3 N4 Fe -44.8(1) no
C3 N4 Fe N1 18.4(1) no
C3 C2 N1 C17 -155.2(1) no
C3 C2 N1 C27 82.3(1) no
C2 C3 N4 C37 73.2(1) no
C2 C3 N4 C41 -167.2(1) no
